data_4001824
loop_
_publ_author_name
'Sch\"afer, Marion C.'
'Bobev, Svilen'

_publ_section_title
;
 Copper and Zinc Substitutions in Clathrates of Tin: Synthesis, Structural
 Characterization, and Physical Properties
 of A8Cu2.67Sn43.33 and A8Zn4Sn42 (A= K, Rb, Cs) with the Type-I Structure
;
_journal_issue 18
_journal_name_full 'Chemistry of Materials'
_journal_page_first 3737
_journal_paper_doi 10.1021/cm402276n
_journal_volume 25
_journal_year 2013
_chemical_formula_moiety K8Cu2.77Sn43.23
_chemical_formula_sum 'Cu2.77 K8 Sn43.23'
_chemical_formula_weight 5619.77
_chemical_name_systematic
; 
 ? 
;
_space_group_IT_number 223
_symmetry_cell_setting cubic
_symmetry_space_group_name_Hall '-P 4n 2 3'
_symmetry_space_group_name_H-M 'P m -3 n'
_atom_sites_solution_primary direct
_atom_sites_solution_secondary difmap
_audit_creation_method SHELXL-97
_cell_angle_alpha 90.00
_cell_angle_beta 90.00
_cell_angle_gamma 90.00
_cell_formula_units_Z 1
_cell_length_a 12.0769(3)
_cell_length_b 12.0769(3)
_cell_length_c 12.0769(3)
_cell_measurement_reflns_used 2939
_cell_measurement_temperature 200(2)
_cell_measurement_theta_max 24.20
_cell_measurement_theta_min 3.37
_cell_volume 1761.43(8)
_computing_cell_refinement SMART
_computing_data_collection 'SMART (Bruker, 2002)'
_computing_data_reduction 'SAINT (Bruker, 2002)'
_computing_molecular_graphics 'XP in SHELXTL'
_computing_publication_material SHELXTL
_computing_structure_refinement SHELXTL
_computing_structure_solution 'SHELXTL (Sheldrick, 2001)'
_diffrn_ambient_temperature 200(2)
_diffrn_measured_fraction_theta_full 1.000
_diffrn_measured_fraction_theta_max 1.000
_diffrn_measurement_device_type 'SMART-APEX II DUO'
_diffrn_measurement_method \w
_diffrn_radiation_monochromator graphite
_diffrn_radiation_source 'fine-focus sealed tube'
_diffrn_radiation_type MoK\a
_diffrn_radiation_wavelength 0.71073
_diffrn_reflns_av_R_equivalents 0.0601
_diffrn_reflns_av_sigmaI/netI 0.0107
_diffrn_reflns_limit_h_max 14
_diffrn_reflns_limit_h_min -14
_diffrn_reflns_limit_k_max 14
_diffrn_reflns_limit_k_min -14
_diffrn_reflns_limit_l_max 14
_diffrn_reflns_limit_l_min -14
_diffrn_reflns_number 18924
_diffrn_reflns_theta_full 26.00
_diffrn_reflns_theta_max 26.00
_diffrn_reflns_theta_min 2.38
_exptl_absorpt_coefficient_mu 16.287
_exptl_absorpt_correction_T_max 0.5548
_exptl_absorpt_correction_T_min 0.4221
_exptl_absorpt_correction_type multi-scan
_exptl_absorpt_process_details 'SADABS (Sheldrick, 2003)'
_exptl_crystal_colour silver
_exptl_crystal_density_diffrn 5.298
_exptl_crystal_density_method 'not measured'
_exptl_crystal_description irregular
_exptl_crystal_F_000 2394
_exptl_crystal_size_max 0.06
_exptl_crystal_size_mid 0.06
_exptl_crystal_size_min 0.04
_refine_diff_density_max 0.604
_refine_diff_density_min -0.975
_refine_diff_density_rms 0.123
_refine_ls_extinction_coef 0.00061(4)
_refine_ls_extinction_expression Fc^*^=kFc[1+0.001xFc^2^\l^3^/sin(2\q)]^-1/4^
_refine_ls_extinction_method SHELXL
_refine_ls_goodness_of_fit_ref 1.157
_refine_ls_matrix_type full
_refine_ls_number_parameters 21
_refine_ls_number_reflns 341
_refine_ls_number_restraints 0
_refine_ls_restrained_S_all 1.157
_refine_ls_R_factor_all 0.0171
_refine_ls_R_factor_gt 0.0155
_refine_ls_shift/su_max 0.000
_refine_ls_shift/su_mean 0.000
_refine_ls_structure_factor_coef Fsqd
_refine_ls_weighting_details 'calc w=1/[\s^2^(Fo^2^)+(0.0093P)^2^+10.7243P] where P=(Fo^2^+2Fc^2^)/3'
_refine_ls_weighting_scheme calc
_refine_ls_wR_factor_gt 0.0319
_refine_ls_wR_factor_ref 0.0325
_reflns_number_gt 318
_reflns_number_total 341
_reflns_threshold_expression >2sigma(I)
_cod_data_source_file cm402276n_si_002.cif
_cod_data_source_block K8Cu2.77Sn43.23
_cod_original_sg_symbol_H-M Pm-3n
_cod_database_code 4001824

loop_
_symmetry_equiv_pos_as_xyz
'x, y, z'
'-x, -y, z'
'-x, y, -z'
'x, -y, -z'
'z, x, y'
'z, -x, -y'
'-z, -x, y'
'-z, x, -y'
'y, z, x'
'-y, z, -x'
'y, -z, -x'
'-y, -z, x'
'y+1/2, x+1/2, -z+1/2'
'-y+1/2, -x+1/2, -z+1/2'
'y+1/2, -x+1/2, z+1/2'
'-y+1/2, x+1/2, z+1/2'
'x+1/2, z+1/2, -y+1/2'
'-x+1/2, z+1/2, y+1/2'
'-x+1/2, -z+1/2, -y+1/2'
'x+1/2, -z+1/2, y+1/2'
'z+1/2, y+1/2, -x+1/2'
'z+1/2, -y+1/2, x+1/2'
'-z+1/2, y+1/2, x+1/2'
'-z+1/2, -y+1/2, -x+1/2'
'-x, -y, -z'
'x, y, -z'
'x, -y, z'
'-x, y, z'
'-z, -x, -y'
'-z, x, y'
'z, x, -y'
'z, -x, y'
'-y, -z, -x'
'y, -z, x'
'-y, z, x'
'y, z, -x'
'-y-1/2, -x-1/2, z-1/2'
'y-1/2, x-1/2, z-1/2'
'-y-1/2, x-1/2, -z-1/2'
'y-1/2, -x-1/2, -z-1/2'
'-x-1/2, -z-1/2, y-1/2'
'x-1/2, -z-1/2, -y-1/2'
'x-1/2, z-1/2, y-1/2'
'-x-1/2, z-1/2, -y-1/2'
'-z-1/2, -y-1/2, x-1/2'
'-z-1/2, y-1/2, -x-1/2'
'z-1/2, -y-1/2, -x-1/2'
'z-1/2, y-1/2, x-1/2'

loop_
_atom_site_label
_atom_site_type_symbol
_atom_site_fract_x
_atom_site_fract_y
_atom_site_fract_z
_atom_site_U_iso_or_equiv
_atom_site_adp_type
_atom_site_occupancy
_atom_site_symmetry_multiplicity
_atom_site_calc_flag
_atom_site_refinement_flags
Sn1 Sn 0.0000 0.31620(4) 0.11874(4) 0.02178(16) Uani 1 2 d S
Sn2 Sn 0.18263(2) 0.18263(2) 0.18263(2) 0.01278(15) Uani 1 3 d S
Sn3 Sn 0.2500 0.0000 0.5000 0.0125(4) Uani 0.538(10) 8 d SP
Cu3 Cu 0.2500 0.0000 0.5000 0.0125(4) Uani 0.462(10) 8 d SP
K1 K 0.0000 0.250(4) 0.4709(14) 0.053(5) Uani 0.25 2 d SP
K2 K 0.0000 0.0000 0.0000 0.0241(11) Uani 1 24 d S

loop_
_atom_site_aniso_label
_atom_site_aniso_U_11
_atom_site_aniso_U_22
_atom_site_aniso_U_33
_atom_site_aniso_U_23
_atom_site_aniso_U_13
_atom_site_aniso_U_12
Sn1 0.0130(2) 0.0285(3) 0.0238(3) 0.0131(2) 0.000 0.000
Sn2 0.01278(15) 0.01278(15) 0.01278(15) -0.00080(10) -0.00080(10) -0.00080(10)
Sn3 0.0142(6) 0.0116(4) 0.0116(4) 0.000 0.000 0.000
Cu3 0.0142(6) 0.0116(4) 0.0116(4) 0.000 0.000 0.000
K1 0.058(9) 0.039(3) 0.061(9) -0.022(11) 0.000 0.000
K2 0.0241(11) 0.0241(11) 0.0241(11) 0.000 0.000 0.000

loop_
_atom_type_symbol
_atom_type_description
_atom_type_scat_dispersion_real
_atom_type_scat_dispersion_imag
_atom_type_scat_source
K K 0.2009 0.2494 'International Tables Vol C Tables 4.2.6.8 and 6.1.1.4'
Cu Cu 0.3201 1.2651 'International Tables Vol C Tables 4.2.6.8 and 6.1.1.4'
Sn Sn -0.6537 1.4246 'International Tables Vol C Tables 4.2.6.8 and 6.1.1.4'

loop_
_geom_angle_atom_site_label_1
_geom_angle_atom_site_label_2
_geom_angle_atom_site_label_3
_geom_angle
_geom_angle_site_symmetry_1
_geom_angle_site_symmetry_3
Cu3 Sn1 Sn3 0.0 9 9
Cu3 Sn1 Sn2 107.725(14) 9 28
Sn3 Sn1 Sn2 107.725(14) 9 28
Cu3 Sn1 Sn2 107.724(14) 9 .
Sn3 Sn1 Sn2 107.724(14) 9 .
Sn2 Sn1 Sn2 101.933(17) 28 .
Cu3 Sn1 Sn1 125.531(9) 9 26
Sn3 Sn1 Sn1 125.531(9) 9 26
Sn2 Sn1 Sn1 105.766(10) 28 26
Sn2 Sn1 Sn1 105.767(10) . 26
Cu3 Sn1 K1 79.7(2) 9 9
Sn3 Sn1 K1 79.7(2) 9 9
Sn2 Sn1 K1 172.50(17) 28 9
Sn2 Sn1 K1 76.5(5) . 9
Sn1 Sn1 K1 68.0(2) 26 9
Cu3 Sn1 K1 79.7(2) 9 10
Sn3 Sn1 K1 79.7(2) 9 10
Sn2 Sn1 K1 76.5(5) 28 10
Sn2 Sn1 K1 172.50(17) . 10
Sn1 Sn1 K1 68.0(2) 26 10
K1 Sn1 K1 104.1(10) 9 10
Cu3 Sn1 K1 72.4(3) 9 14
Sn3 Sn1 K1 72.4(3) 9 14
Sn2 Sn1 K1 179.6(3) 28 14
Sn2 Sn1 K1 78.3(4) . 14
Sn1 Sn1 K1 73.9(2) 26 14
K1 Sn1 K1 7.3(4) 9 14
K1 Sn1 K1 103.2(3) 10 14
Cu3 Sn1 K1 72.4(3) 9 13_455
Sn3 Sn1 K1 72.4(3) 9 13_455
Sn2 Sn1 K1 78.3(4) 28 13_455
Sn2 Sn1 K1 179.6(3) . 13_455
Sn1 Sn1 K1 73.9(2) 26 13_455
K1 Sn1 K1 103.2(3) 9 13_455
K1 Sn1 K1 7.3(4) 10 13_455
K1 Sn1 K1 101.4(8) 14 13_455
Cu3 Sn1 K2 165.051(15) 9 .
Sn3 Sn1 K2 165.051(15) 9 .
Sn2 Sn1 K2 64.128(12) 28 .
Sn2 Sn1 K2 64.129(12) . .
Sn1 Sn1 K2 69.417(6) 26 .
K1 Sn1 K2 109.0(3) 9 .
K1 Sn1 K2 109.0(3) 10 .
K1 Sn1 K2 115.8(3) 14 .
K1 Sn1 K2 115.8(3) 13_455 .
Cu3 Sn1 K1 79.32(15) 9 37_665
Sn3 Sn1 K1 79.32(15) 9 37_665
Sn2 Sn1 K1 170.3(4) 28 37_665
Sn2 Sn1 K1 81.7(5) . 37_665
Sn1 Sn1 K1 64.5(3) 26 37_665
K1 Sn1 K1 5.4(9) 9 37_665
K1 Sn1 K1 98.71(5) 10 37_665
K1 Sn1 K1 9.4(5) 14 37_665
K1 Sn1 K1 98.0(8) 13_455 37_665
K2 Sn1 K1 110.45(17) . 37_665
Cu3 Sn1 K1 79.32(15) 9 38_565
Sn3 Sn1 K1 79.32(15) 9 38_565
Sn2 Sn1 K1 81.7(5) 28 38_565
Sn2 Sn1 K1 170.3(4) . 38_565
Sn1 Sn1 K1 64.5(3) 26 38_565
K1 Sn1 K1 98.71(5) 9 38_565
K1 Sn1 K1 5.4(9) 10 38_565
K1 Sn1 K1 98.0(8) 14 38_565
K1 Sn1 K1 9.4(5) 13_455 38_565
K2 Sn1 K1 110.45(17) . 38_565
K1 Sn1 K1 93.3(9) 37_665 38_565
Sn2 Sn2 Sn1 106.101(13) 14 .
Sn2 Sn2 Sn1 106.101(13) 14 9
Sn1 Sn2 Sn1 112.621(11) . 9
Sn2 Sn2 Sn1 106.101(13) 14 5
Sn1 Sn2 Sn1 112.620(11) . 5
Sn1 Sn2 Sn1 112.621(11) 9 5
Sn2 Sn2 K2 180.00(3) 14 .
Sn1 Sn2 K2 73.899(13) . .
Sn1 Sn2 K2 73.899(13) 9 .
Sn1 Sn2 K2 73.899(13) 5 .
Sn1 Sn3 Sn1 109.739(9) 45_666 5
Sn1 Sn3 Sn1 108.937(18) 45_666 46_656
Sn1 Sn3 Sn1 109.739(9) 5 46_656
Sn1 Sn3 Sn1 109.739(9) 45_666 6_556
Sn1 Sn3 Sn1 108.937(18) 5 6_556
Sn1 Sn3 Sn1 109.739(9) 46_656 6_556
Sn1 Sn3 K1 174.1(4) 45_666 46_656
Sn1 Sn3 K1 67.36(19) 5 46_656
Sn1 Sn3 K1 77.0(4) 46_656 46_656
Sn1 Sn3 K1 67.36(19) 6_556 46_656
Sn1 Sn3 K1 67.36(19) 45_666 6_556
Sn1 Sn3 K1 174.1(4) 5 6_556
Sn1 Sn3 K1 67.36(19) 46_656 6_556
Sn1 Sn3 K1 77.0(4) 6_556 6_556
K1 Sn3 K1 116.0(4) 46_656 6_556
Sn1 Sn3 K1 67.36(19) 45_666 5
Sn1 Sn3 K1 77.0(4) 5 5
Sn1 Sn3 K1 67.36(19) 46_656 5
Sn1 Sn3 K1 174.1(4) 6_556 5
K1 Sn3 K1 116.0(4) 46_656 5
K1 Sn3 K1 97.1(8) 6_556 5
Sn1 Sn3 K1 77.0(4) 45_666 45_666
Sn1 Sn3 K1 67.36(19) 5 45_666
Sn1 Sn3 K1 174.1(4) 46_656 45_666
Sn1 Sn3 K1 67.36(19) 6_556 45_666
K1 Sn3 K1 97.1(8) 46_656 45_666
K1 Sn3 K1 116.0(4) 6_556 45_666
K1 Sn3 K1 116.0(4) 5 45_666
K1 K1 K1 45.00(4) 45_666 26_556
K1 K1 Sn1 127(10) 45_666 30
K1 K1 Sn1 119.2(4) 26_556 30
K1 K1 Sn1 95(8) 45_666 5
K1 K1 Sn1 119.2(4) 26_556 5
Sn1 K1 Sn1 44.0(4) 30 5
K1 K1 Sn1 78(8) 45_666 14
K1 K1 Sn1 106.1(2) 26_556 14
Sn1 K1 Sn1 133.5(4) 30 14
Sn1 K1 Sn1 105.2(2) 5 14
K1 K1 Sn1 127(10) 45_666 13_455
K1 K1 Sn1 106.1(2) 26_556 13_455
Sn1 K1 Sn1 105.2(2) 30 13_455
Sn1 K1 Sn1 133.5(4) 5 13_455
Sn1 K1 Sn1 69.4(7) 14 13_455
K1 K1 Cu3 118(9) 45_666 9
K1 K1 Cu3 131.5(4) 26_556 9
Sn1 K1 Cu3 105.5(4) 30 9
Sn1 K1 Cu3 105.5(4) 5 9
Sn1 K1 Cu3 40.2(4) 14 9
Sn1 K1 Cu3 40.2(4) 13_455 9
K1 K1 Sn3 118(9) 45_666 9
K1 K1 Sn3 131.5(4) 26_556 9
Sn1 K1 Sn3 105.5(4) 30 9
Sn1 K1 Sn3 105.5(4) 5 9
Sn1 K1 Sn3 40.2(4) 14 9
Sn1 K1 Sn3 40.2(4) 13_455 9
Cu3 K1 Sn3 0.0 9 9
K1 K1 Sn1 47(10) 45_666 37_666
K1 K1 Sn1 64.5(4) 26_556 37_666
Sn1 K1 Sn1 169.6(4) 30 37_666
Sn1 K1 Sn1 125.67(5) 5 37_666
Sn1 K1 Sn1 41.6(4) 14 37_666
Sn1 K1 Sn1 82.0(8) 13_455 37_666
Cu3 K1 Sn1 74.9(7) 9 37_666
Sn3 K1 Sn1 74.9(7) 9 37_666
K1 K1 Sn1 94(7) 45_666 38_566
K1 K1 Sn1 64.5(3) 26_556 38_566
Sn1 K1 Sn1 125.67(5) 30 38_566
Sn1 K1 Sn1 169.6(4) 5 38_566
Sn1 K1 Sn1 82.0(8) 14 38_566
Sn1 K1 Sn1 41.6(4) 13_455 38_566
Cu3 K1 Sn1 74.9(7) 9 38_566
Sn3 K1 Sn1 74.9(7) 9 38_566
Sn1 K1 Sn1 64.7(5) 37_666 38_566
Sn2 K2 Sn2 109.5 25 28
Sn2 K2 Sn2 70.5 25 4
Sn2 K2 Sn2 180.000(13) 28 4
Sn2 K2 Sn2 109.5 25 27
Sn2 K2 Sn2 109.5 28 27
Sn2 K2 Sn2 70.5 4 27
Sn2 K2 Sn2 70.5 25 3
Sn2 K2 Sn2 70.5 28 3
Sn2 K2 Sn2 109.5 4 3
Sn2 K2 Sn2 180.000(19) 27 3
Sn2 K2 Sn2 109.5 25 26
Sn2 K2 Sn2 109.5 28 26
Sn2 K2 Sn2 70.5 4 26
Sn2 K2 Sn2 109.5 27 26
Sn2 K2 Sn2 70.5 3 26
Sn2 K2 Sn2 70.5 25 2
Sn2 K2 Sn2 70.5 28 2
Sn2 K2 Sn2 109.5 4 2
Sn2 K2 Sn2 70.5 27 2
Sn2 K2 Sn2 109.5 3 2
Sn2 K2 Sn2 180.000(19) 26 2
Sn2 K2 Sn2 180.000(13) 25 .
Sn2 K2 Sn2 70.5 28 .
Sn2 K2 Sn2 109.5 4 .
Sn2 K2 Sn2 70.5 27 .
Sn2 K2 Sn2 109.5 3 .
Sn2 K2 Sn2 70.5 26 .
Sn2 K2 Sn2 109.5 2 .
Sn2 K2 Sn1 138.028(3) 25 .
Sn2 K2 Sn1 41.972(3) 28 .
Sn2 K2 Sn1 138.028(3) 4 .
Sn2 K2 Sn1 109.726(5) 27 .
Sn2 K2 Sn1 70.274(5) 3 .
Sn2 K2 Sn1 70.274(5) 26 .
Sn2 K2 Sn1 109.726(5) 2 .
Sn2 K2 Sn1 41.972(3) . .
Sn2 K2 Sn1 41.972(3) 25 25
Sn2 K2 Sn1 138.028(3) 28 25
Sn2 K2 Sn1 41.972(3) 4 25
Sn2 K2 Sn1 70.274(5) 27 25
Sn2 K2 Sn1 109.726(5) 3 25
Sn2 K2 Sn1 109.726(5) 26 25
Sn2 K2 Sn1 70.274(5) 2 25
Sn2 K2 Sn1 138.028(3) . 25
Sn1 K2 Sn1 180.0 . 25
Sn2 K2 Sn1 138.028(3) 25 9
Sn2 K2 Sn1 109.726(5) 28 9
Sn2 K2 Sn1 70.274(5) 4 9
Sn2 K2 Sn1 70.274(5) 27 9
Sn2 K2 Sn1 109.726(5) 3 9
Sn2 K2 Sn1 41.972(3) 26 9
Sn2 K2 Sn1 138.028(3) 2 9
Sn2 K2 Sn1 41.972(3) . 9
Sn1 K2 Sn1 70.785(5) . 9
Sn1 K2 Sn1 109.215(5) 25 9
Sn2 K2 Sn1 41.972(3) 25 33
Sn2 K2 Sn1 70.274(5) 28 33
Sn2 K2 Sn1 109.726(5) 4 33
Sn2 K2 Sn1 109.726(5) 27 33
Sn2 K2 Sn1 70.274(5) 3 33
Sn2 K2 Sn1 138.028(3) 26 33
Sn2 K2 Sn1 41.972(3) 2 33
Sn2 K2 Sn1 138.028(3) . 33
Sn1 K2 Sn1 109.215(5) . 33
Sn1 K2 Sn1 70.785(5) 25 33
Sn1 K2 Sn1 180.000(5) 9 33

loop_
_geom_bond_atom_site_label_1
_geom_bond_atom_site_label_2
_geom_bond_distance
_geom_bond_site_symmetry_2
Sn1 Cu3 2.7276(5) 9
Sn1 Sn3 2.7276(5) 9
Sn1 Sn2 2.8393(3) 28
Sn1 Sn2 2.8394(3) .
Sn1 Sn1 2.8681(9) 26
Sn1 K1 3.83(3) 9
Sn1 K1 3.83(3) 10
Sn1 K1 3.90(4) 14
Sn1 K1 3.90(4) 13_455
Sn1 K2 4.0791(5) .
Sn1 K1 4.15(3) 37_665
Sn1 K1 4.15(3) 38_565
Sn2 Sn2 2.8187(9) 14
Sn2 Sn1 2.8394(3) 9
Sn2 Sn1 2.8394(3) 5
Sn2 K2 3.8201(5) .
Sn3 Sn1 2.7276(5) 45_666
Sn3 Sn1 2.7276(5) 5
Sn3 Sn1 2.7276(5) 46_656
Sn3 Sn1 2.7276(5) 6_556
Sn3 K1 4.03(4) 46_656
Sn3 K1 4.03(4) 6_556
Sn3 K1 4.03(4) 5
Sn3 K1 4.03(4) 45_666
K1 K1 0.50(2) 45_666
K1 K1 0.70(3) 26_556
K1 Sn1 3.83(3) 30
K1 Sn1 3.83(3) 5
K1 Sn1 3.90(4) 14
K1 Sn1 3.90(4) 13_455
K1 Cu3 4.03(4) 9
K1 Sn3 4.03(4) 9
K1 Sn1 4.15(3) 37_666
K1 Sn1 4.15(3) 38_566
K2 Sn2 3.8201(5) 25
K2 Sn2 3.8201(5) 28
K2 Sn2 3.8201(5) 4
K2 Sn2 3.8201(5) 27
K2 Sn2 3.8201(5) 3
K2 Sn2 3.8201(5) 26
K2 Sn2 3.8201(5) 2
K2 Sn1 4.0791(5) 25
K2 Sn1 4.0791(5) 9
K2 Sn1 4.0791(5) 33
